data_7109641
loop_
_publ_author_name
'John D. Knight'
'Don M. Coltart'

_publ_section_title
;
 Asymmetric anti-aldol addition of achiral ketones via chiral N-amino
 cyclic carbamate hydrazones
;
_journal_name_full Chem.Commun.
_journal_page_first 7495
_journal_paper_doi 10.1039/c3cc44716b
_journal_volume 49
_journal_year 2013
_chemical_formula_moiety 'C22 H30 N2 O3'
_chemical_formula_sum 'C22 H30 N2 O3'
_chemical_formula_weight 370.48
_chemical_name_systematic
; 
 ? 
;
_space_group_IT_number 19
_symmetry_cell_setting orthorhombic
_symmetry_space_group_name_Hall 'P 2ac 2ab'
_symmetry_space_group_name_H-M 'P 21 21 21'
_atom_sites_solution_hydrogens geom
_atom_sites_solution_primary direct
_atom_sites_solution_secondary difmap
_audit_creation_method SHELXL-97
_cell_angle_alpha 90.00
_cell_angle_beta 90.00
_cell_angle_gamma 90.00
_cell_formula_units_Z 4
_cell_length_a 6.9150(4)
_cell_length_b 12.5529(8)
_cell_length_c 24.5201(14)
_cell_measurement_reflns_used 1547
_cell_measurement_temperature 296(2)
_cell_measurement_theta_max 22.26
_cell_measurement_theta_min 2.39
_cell_volume 2128.4(2)
_computing_structure_refinement 'SHELXL-97 (Sheldrick, 2008)'
_computing_structure_solution 'SHELXS-97 (Sheldrick, 2008)'
_diffrn_ambient_temperature 296(2)
_diffrn_measured_fraction_theta_full 0.992
_diffrn_measured_fraction_theta_max 0.992
_diffrn_measurement_device_type 'Bruker Kappa Apex II'
_diffrn_radiation_monochromator graphite
_diffrn_radiation_source 'sealed tube'
_diffrn_radiation_type MoK\a
_diffrn_radiation_wavelength 0.71073
_diffrn_reflns_av_R_equivalents 0.0380
_diffrn_reflns_av_sigmaI/netI 0.0145
_diffrn_reflns_limit_h_max 8
_diffrn_reflns_limit_h_min -8
_diffrn_reflns_limit_k_max 15
_diffrn_reflns_limit_k_min -15
_diffrn_reflns_limit_l_max 29
_diffrn_reflns_limit_l_min -29
_diffrn_reflns_number 35155
_diffrn_reflns_theta_full 25.89
_diffrn_reflns_theta_max 25.89
_diffrn_reflns_theta_min 2.32
_exptl_absorpt_coefficient_mu 0.077
_exptl_absorpt_correction_T_max 0.9878
_exptl_absorpt_correction_T_min 0.9655
_exptl_absorpt_correction_type multi-scan
_exptl_absorpt_process_details sadabs
_exptl_crystal_colour colorless
_exptl_crystal_density_diffrn 1.156
_exptl_crystal_density_method 'not measured'
_exptl_crystal_description prism
_exptl_crystal_F_000 800
_exptl_crystal_size_max 0.46
_exptl_crystal_size_mid 0.41
_exptl_crystal_size_min 0.16
_refine_diff_density_max 0.224
_refine_diff_density_min -0.196
_refine_diff_density_rms 0.030
_refine_ls_abs_structure_details 'Flack H D (1983), Acta Cryst. A39, 876-881'
_refine_ls_abs_structure_Flack 0(10)
_refine_ls_extinction_method none
_refine_ls_goodness_of_fit_ref 1.054
_refine_ls_hydrogen_treatment constr
_refine_ls_matrix_type full
_refine_ls_number_parameters 242
_refine_ls_number_reflns 2371
_refine_ls_number_restraints 0
_refine_ls_restrained_S_all 1.054
_refine_ls_R_factor_all 0.0518
_refine_ls_R_factor_gt 0.0391
_refine_ls_shift/su_max 0.067
_refine_ls_shift/su_mean 0.006
_refine_ls_structure_factor_coef Fsqd
_refine_ls_weighting_details 'calc w=1/[\s^2^(Fo^2^)+(0.0541P)^2^+0.3965P] where P=(Fo^2^+2Fc^2^)/3'
_refine_ls_weighting_scheme calc
_refine_ls_wR_factor_gt 0.0990
_refine_ls_wR_factor_ref 0.1087
_reflns_number_gt 1953
_reflns_number_total 2371
_reflns_threshold_expression >2sigma(I)
_cod_data_source_file c3cc44716b.txt
_cod_data_source_block s1
_cod_database_code 7109641

loop_
_symmetry_equiv_pos_as_xyz
'x, y, z'
'-x+1/2, -y, z+1/2'
'-x, y+1/2, -z+1/2'
'x+1/2, -y+1/2, -z'

loop_
_atom_site_label
_atom_site_type_symbol
_atom_site_fract_x
_atom_site_fract_y
_atom_site_fract_z
_atom_site_U_iso_or_equiv
_atom_site_adp_type
_atom_site_occupancy
_atom_site_symmetry_multiplicity
_atom_site_calc_flag
_atom_site_refinement_flags
_atom_site_disorder_assembly
_atom_site_disorder_group
O1 O 0.9196(3) 0.82729(15) 0.25805(7) 0.0598(5) Uani 1 1 d . . .
O2 O 0.9906(3) 0.80110(18) 0.16988(7) 0.0700(6) Uani 1 1 d . . .
O3 O 0.9153(3) 0.77778(16) 0.05653(7) 0.0609(5) Uani 1 1 d . A .
H3A H 0.9475 0.7817 0.0886 0.091 Uiso 1 1 calc R . .
N1 N 0.7055(3) 0.73862(16) 0.20742(7) 0.0443(5) Uani 1 1 d . . .
N2 N 0.6657(3) 0.65758(18) 0.16820(8) 0.0533(5) Uani 1 1 d . A .
C1 C 0.4397(4) 0.7202(3) 0.28011(11) 0.0701(8) Uani 1 1 d . . .
H1A H 0.3613 0.6696 0.2600 0.084 Uiso 1 1 calc R . .
H1B H 0.3863 0.7912 0.2759 0.084 Uiso 1 1 calc R . .
C2 C 0.4603(5) 0.6883(3) 0.34148(12) 0.0817(10) Uani 1 1 d . . .
H2B H 0.4264 0.7475 0.3651 0.098 Uiso 1 1 calc R . .
H2C H 0.3779 0.6281 0.3501 0.098 Uiso 1 1 calc R . .
C3 C 0.6748(5) 0.6588(2) 0.34786(10) 0.0631(8) Uani 1 1 d . . .
H3B H 0.7014 0.6105 0.3783 0.076 Uiso 1 1 calc R . .
C4 C 0.7918(5) 0.7623(2) 0.34933(10) 0.0679(8) Uani 1 1 d . . .
H4A H 0.9283 0.7487 0.3552 0.081 Uiso 1 1 calc R . .
H4B H 0.7448 0.8105 0.3773 0.081 Uiso 1 1 calc R . .
C5 C 0.7530(4) 0.8057(2) 0.29191(9) 0.0529(6) Uani 1 1 d . . .
H5A H 0.6694 0.8687 0.2938 0.063 Uiso 1 1 calc R . .
C6 C 0.6496(4) 0.71562(19) 0.26306(9) 0.0443(5) Uani 1 1 d . . .
C7 C 0.7264(4) 0.6126(2) 0.29139(10) 0.0530(6) Uani 1 1 d . . .
C8 C 0.6157(6) 0.5108(2) 0.27719(12) 0.0856(11) Uani 1 1 d . . .
H8A H 0.6721 0.4516 0.2962 0.128 Uiso 1 1 calc R . .
H8B H 0.6227 0.4986 0.2386 0.128 Uiso 1 1 calc R . .
H8C H 0.4829 0.5185 0.2879 0.128 Uiso 1 1 calc R . .
C9 C 0.9400(5) 0.5892(3) 0.28197(14) 0.0762(9) Uani 1 1 d . . .
H9A H 0.9747 0.5246 0.3005 0.114 Uiso 1 1 calc R . .
H9B H 1.0163 0.6471 0.2958 0.114 Uiso 1 1 calc R . .
H9C H 0.9636 0.5812 0.2436 0.114 Uiso 1 1 calc R . .
C10 C 0.8804(4) 0.7880(2) 0.20776(9) 0.0499(6) Uani 1 1 d . . .
C11 C 0.6221(4) 0.6894(2) 0.12048(9) 0.0530(7) Uani 1 1 d . . .
C12A C 0.6056(9) 0.5935(4) 0.0803(2) 0.0533(15) Uiso 0.55 1 d P A 1
H12A H 0.4765 0.5953 0.0649 0.064 Uiso 0.55 1 calc PR A 1
H12B H 0.6950 0.6067 0.0506 0.064 Uiso 0.55 1 calc PR A 1
C13A C 0.6399(11) 0.4858(6) 0.0993(3) 0.0783(18) Uiso 0.55 1 d P A 1
H13A H 0.6227 0.4368 0.0696 0.117 Uiso 0.55 1 calc PR A 1
H13B H 0.5500 0.4691 0.1279 0.117 Uiso 0.55 1 calc PR A 1
H13C H 0.7696 0.4802 0.1130 0.117 Uiso 0.55 1 calc PR A 1
C12B C 0.5428(12) 0.6132(6) 0.0802(3) 0.059(2) Uiso 0.45 1 d P A 3
H12C H 0.6196 0.6168 0.0472 0.070 Uiso 0.45 1 calc PR A 3
H12D H 0.4118 0.6343 0.0710 0.070 Uiso 0.45 1 calc PR A 3
C13B C 0.5403(14) 0.5007(7) 0.1001(4) 0.078(2) Uiso 0.45 1 d P A 3
H13D H 0.4840 0.4556 0.0728 0.117 Uiso 0.45 1 calc PR A 3
H13E H 0.4650 0.4964 0.1330 0.117 Uiso 0.45 1 calc PR A 3
H13F H 0.6701 0.4778 0.1075 0.117 Uiso 0.45 1 calc PR A 3
C14 C 0.6029(4) 0.8025(2) 0.10123(9) 0.0482(6) Uani 1 1 d . A .
H14A H 0.6503 0.8494 0.1302 0.058 Uiso 1 1 calc R . .
C15 C 0.3898(4) 0.8288(3) 0.09113(11) 0.0722(9) Uani 1 1 d . . .
H15A H 0.3171 0.8162 0.1239 0.108 Uiso 1 1 calc R A .
H15B H 0.3409 0.7844 0.0624 0.108 Uiso 1 1 calc R . .
H15C H 0.3778 0.9023 0.0808 0.108 Uiso 1 1 calc R . .
C16 C 0.7274(4) 0.8218(2) 0.04999(9) 0.0481(6) Uani 1 1 d . . .
H16A H 0.6654 0.7842 0.0196 0.058 Uiso 1 1 calc R A .
C17 C 0.7350(4) 0.9379(2) 0.03510(9) 0.0497(6) Uani 1 1 d . A .
C18 C 0.8698(5) 1.0055(2) 0.05779(10) 0.0627(8) Uani 1 1 d . . .
H18A H 0.9604 0.9790 0.0823 0.075 Uiso 1 1 calc R A .
C19 C 0.8712(6) 1.1121(3) 0.04451(12) 0.0807(10) Uani 1 1 d . A .
H19A H 0.9626 1.1568 0.0604 0.097 Uiso 1 1 calc R . .
C20 C 0.7408(7) 1.1532(3) 0.00848(14) 0.0910(11) Uani 1 1 d . . .
H20A H 0.7425 1.2254 0.0000 0.109 Uiso 1 1 calc R A .
C21 C 0.6088(6) 1.0876(3) -0.01476(15) 0.0911(11) Uani 1 1 d . A .
H21A H 0.5198 1.1148 -0.0395 0.109 Uiso 1 1 calc R . .
C22 C 0.6058(5) 0.9803(3) -0.00183(12) 0.0722(8) Uani 1 1 d . . .
H22A H 0.5150 0.9361 -0.0183 0.087 Uiso 1 1 calc R A .

loop_
_atom_site_aniso_label
_atom_site_aniso_U_11
_atom_site_aniso_U_22
_atom_site_aniso_U_33
_atom_site_aniso_U_23
_atom_site_aniso_U_13
_atom_site_aniso_U_12
O1 0.0731(12) 0.0620(11) 0.0442(9) -0.0010(8) -0.0080(9) -0.0242(10)
O2 0.0587(11) 0.0993(15) 0.0522(10) 0.0020(10) 0.0062(9) -0.0270(12)
O3 0.0518(10) 0.0822(13) 0.0488(9) -0.0004(9) 0.0102(8) 0.0130(10)
N1 0.0472(11) 0.0512(11) 0.0344(9) 0.0013(8) -0.0009(8) -0.0112(9)
N2 0.0628(14) 0.0568(12) 0.0402(10) -0.0024(10) -0.0010(10) -0.0182(11)
C1 0.0546(16) 0.097(2) 0.0583(16) 0.0168(16) 0.0113(13) 0.0002(17)
C2 0.089(2) 0.098(3) 0.0578(16) 0.0128(17) 0.0254(16) -0.002(2)
C3 0.091(2) 0.0598(16) 0.0388(12) 0.0117(12) -0.0033(13) -0.0029(16)
C4 0.100(2) 0.0661(18) 0.0370(12) -0.0041(12) -0.0066(15) -0.0048(18)
C5 0.0713(17) 0.0468(13) 0.0406(11) -0.0006(11) 0.0004(13) -0.0014(13)
C6 0.0480(13) 0.0489(13) 0.0360(11) 0.0043(10) 0.0017(10) -0.0013(11)
C7 0.0673(17) 0.0460(13) 0.0458(12) 0.0051(11) -0.0035(13) -0.0039(13)
C8 0.131(3) 0.0578(17) 0.0675(19) 0.0076(15) -0.005(2) -0.031(2)
C9 0.082(2) 0.0689(19) 0.078(2) 0.0014(16) -0.0093(18) 0.0226(17)
C10 0.0543(14) 0.0536(14) 0.0417(12) 0.0009(11) -0.0027(12) -0.0134(13)
C11 0.0548(15) 0.0664(16) 0.0378(11) -0.0044(11) 0.0023(11) -0.0189(14)
C14 0.0450(13) 0.0668(16) 0.0327(10) -0.0040(11) 0.0015(10) -0.0043(13)
C15 0.0461(15) 0.116(3) 0.0544(15) 0.0039(17) 0.0078(13) 0.0020(18)
C16 0.0451(13) 0.0661(16) 0.0331(10) -0.0059(11) 0.0018(10) -0.0011(13)
C17 0.0468(14) 0.0683(16) 0.0339(11) -0.0020(11) 0.0078(11) -0.0025(13)
C18 0.0699(19) 0.0755(19) 0.0426(13) -0.0037(13) -0.0032(14) -0.0083(17)
C19 0.111(3) 0.074(2) 0.0578(17) -0.0055(15) -0.0018(19) -0.020(2)
C20 0.125(3) 0.071(2) 0.076(2) 0.0124(18) 0.007(2) -0.007(2)
C21 0.095(3) 0.094(3) 0.084(2) 0.031(2) -0.015(2) 0.003(2)
C22 0.0639(18) 0.086(2) 0.0664(17) 0.0171(16) -0.0099(16) -0.0102(18)

loop_
_atom_type_symbol
_atom_type_description
_atom_type_scat_dispersion_real
_atom_type_scat_dispersion_imag
_atom_type_scat_source
C C 0.0033 0.0016 'International Tables Vol C Tables 4.2.6.8 and 6.1.1.4'
H H 0.0000 0.0000 'International Tables Vol C Tables 4.2.6.8 and 6.1.1.4'
N N 0.0061 0.0033 'International Tables Vol C Tables 4.2.6.8 and 6.1.1.4'
O O 0.0106 0.0060 'International Tables Vol C Tables 4.2.6.8 and 6.1.1.4'

loop_
_geom_angle_atom_site_label_1
_geom_angle_atom_site_label_2
_geom_angle_atom_site_label_3
_geom_angle
C10 O1 C5 107.18(19)
C16 O3 H3A 109.5
C10 N1 N2 120.1(2)
C10 N1 C6 108.84(18)
N2 N1 C6 116.21(18)
C11 N2 N1 116.2(2)
C6 C1 C2 99.7(2)
C6 C1 H1A 111.8
C2 C1 H1A 111.8
C6 C1 H1B 111.8
C2 C1 H1B 111.8
H1A C1 H1B 109.5
C3 C2 C1 104.3(2)
C3 C2 H2B 110.9
C1 C2 H2B 110.9
C3 C2 H2C 110.9
C1 C2 H2C 110.9
H2B C2 H2C 108.9
C4 C3 C2 108.0(3)
C4 C3 C7 102.6(2)
C2 C3 C7 102.9(2)
C4 C3 H3B 114.1
C2 C3 H3B 114.1
C7 C3 H3B 114.1
C3 C4 C5 100.8(2)
C3 C4 H4A 111.6
C5 C4 H4A 111.6
C3 C4 H4B 111.6
C5 C4 H4B 111.6
H4A C4 H4B 109.4
O1 C5 C6 104.36(18)
O1 C5 C4 117.0(3)
C6 C5 C4 104.2(2)
O1 C5 H5A 110.3
C6 C5 H5A 110.3
C4 C5 H5A 110.3
N1 C6 C1 120.6(2)
N1 C6 C5 99.51(18)
C1 C6 C5 107.2(2)
N1 C6 C7 119.6(2)
C1 C6 C7 103.6(2)
C5 C6 C7 104.50(19)
C9 C7 C8 106.9(3)
C9 C7 C3 115.7(3)
C8 C7 C3 113.7(2)
C9 C7 C6 115.0(2)
C8 C7 C6 114.9(2)
C3 C7 C6 90.50(19)
C7 C8 H8A 109.5
C7 C8 H8B 109.5
H8A C8 H8B 109.5
C7 C8 H8C 109.5
H8A C8 H8C 109.5
H8B C8 H8C 109.5
C7 C9 H9A 109.5
C7 C9 H9B 109.5
H9A C9 H9B 109.5
C7 C9 H9C 109.5
H9A C9 H9C 109.5
H9B C9 H9C 109.5
O2 C10 N1 128.0(2)
O2 C10 O1 121.5(2)
N1 C10 O1 110.4(2)
N2 C11 C12B 119.9(4)
N2 C11 C14 127.3(2)
C12B C11 C14 111.6(3)
N2 C11 C12A 110.9(3)
C12B C11 C12A 18.7(4)
C14 C11 C12A 121.6(3)
C13A C12A C11 120.3(5)
C13A C12A H12A 107.3
C11 C12A H12A 107.3
C13A C12A H12B 107.2
C11 C12A H12B 107.3
H12A C12A H12B 106.9
C12A C13A H13A 109.5
C12A C13A H13B 109.5
H13A C13A H13B 109.5
C12A C13A H13C 109.5
H13A C13A H13C 109.5
H13B C13A H13C 109.5
C11 C12B C13B 113.4(6)
C11 C12B H12C 108.9
C13B C12B H12C 108.9
C11 C12B H12D 108.9
C13B C12B H12D 108.9
H12C C12B H12D 107.7
C12B C13B H13D 109.5
C12B C13B H13E 109.4
H13D C13B H13E 109.5
C12B C13B H13F 109.5
H13D C13B H13F 109.5
H13E C13B H13F 109.5
C11 C14 C15 109.9(2)
C11 C14 C16 110.8(2)
C15 C14 C16 111.8(2)
C11 C14 H14A 108.1
C15 C14 H14A 108.1
C16 C14 H14A 108.1
C14 C15 H15A 109.5
C14 C15 H15B 109.5
H15A C15 H15B 109.5
C14 C15 H15C 109.5
H15A C15 H15C 109.5
H15B C15 H15C 109.5
O3 C16 C17 111.9(2)
O3 C16 C14 110.95(19)
C17 C16 C14 111.7(2)
O3 C16 H16A 107.4
C17 C16 H16A 107.4
C14 C16 H16A 107.4
C22 C17 C18 117.7(3)
C22 C17 C16 120.7(3)
C18 C17 C16 121.5(2)
C19 C18 C17 120.6(3)
C19 C18 H18A 119.7
C17 C18 H18A 119.7
C20 C19 C18 121.0(3)
C20 C19 H19A 119.5
C18 C19 H19A 119.5
C21 C20 C19 119.2(3)
C21 C20 H20A 120.4
C19 C20 H20A 120.4
C20 C21 C22 120.4(4)
C20 C21 H21A 119.8
C22 C21 H21A 119.8
C17 C22 C21 121.1(3)
C17 C22 H22A 119.5
C21 C22 H22A 119.5

loop_
_geom_bond_atom_site_label_1
_geom_bond_atom_site_label_2
_geom_bond_distance
O1 C10 1.355(3)
O1 C5 1.445(3)
O2 C10 1.212(3)
O3 C16 1.421(3)
O3 H3A 0.8200
N1 C10 1.359(3)
N1 N2 1.427(3)
N1 C6 1.447(3)
N2 C11 1.273(3)
C1 C6 1.511(4)
C1 C2 1.564(4)
C1 H1A 0.9700
C1 H1B 0.9700
C2 C3 1.537(5)
C2 H2B 0.9700
C2 H2C 0.9700
C3 C4 1.531(4)
C3 C7 1.544(4)
C3 H3B 0.9800
C4 C5 1.534(3)
C4 H4A 0.9700
C4 H4B 0.9700
C5 C6 1.514(3)
C5 H5A 0.9800
C6 C7 1.561(3)
C7 C9 1.523(4)
C7 C8 1.529(4)
C8 H8A 0.9600
C8 H8B 0.9600
C8 H8C 0.9600
C9 H9A 0.9600
C9 H9B 0.9600
C9 H9C 0.9600
C11 C12B 1.480(7)
C11 C14 1.502(4)
C11 C12A 1.559(6)
C12A C13A 1.450(9)
C12A H12A 0.9700
C12A H12B 0.9700
C13A H13A 0.9600
C13A H13B 0.9600
C13A H13C 0.9600
C12B C13B 1.494(11)
C12B H12C 0.9700
C12B H12D 0.9700
C13B H13D 0.9600
C13B H13E 0.9600
C13B H13F 0.9600
C14 C15 1.530(4)
C14 C16 1.543(3)
C14 H14A 0.9800
C15 H15A 0.9600
C15 H15B 0.9600
C15 H15C 0.9600
C16 C17 1.503(4)
C16 H16A 0.9800
C17 C22 1.379(4)
C17 C18 1.378(4)
C18 C19 1.377(4)
C18 H18A 0.9300
C19 C20 1.364(5)
C19 H19A 0.9300
C20 C21 1.355(5)
C20 H20A 0.9300
C21 C22 1.384(5)
C21 H21A 0.9300
C22 H22A 0.9300

loop_
_geom_torsion_atom_site_label_1
_geom_torsion_atom_site_label_2
_geom_torsion_atom_site_label_3
_geom_torsion_atom_site_label_4
_geom_torsion
C10 N1 N2 C11 -79.0(3)
C6 N1 N2 C11 146.5(2)
C6 C1 C2 C3 -6.0(3)
C1 C2 C3 C4 76.0(3)
C1 C2 C3 C7 -32.0(3)
C2 C3 C4 C5 -64.3(3)
C7 C3 C4 C5 43.9(3)
C10 O1 C5 C6 20.9(3)
C10 O1 C5 C4 135.5(2)
C3 C4 C5 O1 -123.4(2)
C3 C4 C5 C6 -8.8(3)
C10 N1 C6 C1 145.5(3)
N2 N1 C6 C1 -75.2(3)
C10 N1 C6 C5 28.8(2)
N2 N1 C6 C5 168.2(2)
C10 N1 C6 C7 -83.9(3)
N2 N1 C6 C7 55.4(3)
C2 C1 C6 N1 179.3(2)
C2 C1 C6 C5 -68.1(3)
C2 C1 C6 C7 42.1(3)
O1 C5 C6 N1 -29.4(2)
C4 C5 C6 N1 -152.6(2)
O1 C5 C6 C1 -155.7(2)
C4 C5 C6 C1 81.0(3)
O1 C5 C6 C7 94.7(2)
C4 C5 C6 C7 -28.6(3)
C4 C3 C7 C9 60.0(3)
C2 C3 C7 C9 172.0(3)
C4 C3 C7 C8 -175.8(3)
C2 C3 C7 C8 -63.8(3)
C4 C3 C7 C6 -58.2(2)
C2 C3 C7 C6 53.8(3)
N1 C6 C7 C9 43.5(3)
C1 C6 C7 C9 -178.7(2)
C5 C6 C7 C9 -66.6(3)
N1 C6 C7 C8 -81.1(3)
C1 C6 C7 C8 56.7(3)
C5 C6 C7 C8 168.8(3)
N1 C6 C7 C3 162.3(2)
C1 C6 C7 C3 -59.9(3)
C5 C6 C7 C3 52.2(2)
N2 N1 C10 O2 27.0(4)
C6 N1 C10 O2 164.5(3)
N2 N1 C10 O1 -155.2(2)
C6 N1 C10 O1 -17.7(3)
C5 O1 C10 O2 175.1(3)
C5 O1 C10 N1 -2.8(3)
N1 N2 C11 C12B -168.4(4)
N1 N2 C11 C14 -1.7(4)
N1 N2 C11 C12A 173.5(3)
N2 C11 C12A C13A -0.4(7)
C12B C11 C12A C13A -122.9(16)
C14 C11 C12A C13A 175.2(5)
N2 C11 C12B C13B -5.4(9)
C14 C11 C12B C13B -174.0(6)
C12A C11 C12B C13B 59.9(13)
N2 C11 C14 C15 -108.6(3)
C12B C11 C14 C15 58.9(4)
C12A C11 C14 C15 76.7(4)
N2 C11 C14 C16 127.3(3)
C12B C11 C14 C16 -65.1(4)
C12A C11 C14 C16 -47.4(4)
C11 C14 C16 O3 -45.6(3)
C15 C14 C16 O3 -168.5(2)
C11 C14 C16 C17 -171.1(2)
C15 C14 C16 C17 65.9(3)
O3 C16 C17 C22 141.8(2)
C14 C16 C17 C22 -93.2(3)
O3 C16 C17 C18 -38.5(3)
C14 C16 C17 C18 86.5(3)
C22 C17 C18 C19 1.2(4)
C16 C17 C18 C19 -178.5(3)
C17 C18 C19 C20 -0.4(5)
C18 C19 C20 C21 -0.4(6)
C19 C20 C21 C22 0.4(6)
C18 C17 C22 C21 -1.3(5)
C16 C17 C22 C21 178.4(3)
C20 C21 C22 C17 0.5(6)
